data_8101047
loop_
_publ_author_name
'Torrison, L.'
'Groy, T. L.'
'Kouvetakis, J.'

_publ_section_title
;
Crystal structure of bis(trimethylamine) dichlorodeuteroalane, 
[N(CH~3~)~3~]~2~Cl~2~DAl
;
_journal_issue 3
_journal_name_full 'Zeitschrift f\"ur Kristallographie - New Crystal Structures'
_journal_page_first 467
_journal_page_last 468
_journal_volume 216
_journal_year 2001
_chemical_formula_structural 'C6 H19 Al Cl2 N2'
_chemical_formula_sum 'C6 H19 Al Cl2 N2'
_chemical_formula_weight 217.11
_space_group_IT_number 62
_symmetry_cell_setting orthorhombic
_symmetry_space_group_name_Hall '-P 2ac 2n'
_symmetry_space_group_name_H-M 'P n m a'
_cell_angle_alpha 90.00
_cell_angle_beta 90.00
_cell_angle_gamma 90.00
_cell_formula_units_Z 4
_cell_length_a 9.3016(8)
_cell_length_b 10.6260(9)
_cell_length_c 12.1986(10)
_cell_measurement_temperature 298(2)
_cell_volume 1205.70(18)
_diffrn_ambient_temperature 298(2)
_exptl_crystal_density_diffrn 1.196
_cod_depositor_comments
;
The following automatic conversions were performed:
'_symmetry_cell_setting' value 'Orthorhombic' changed to 'orthorhombic'
according to '/home/saulius/struct/CIF-dictionaries/cif_core.dic'
dictionary named 'cif_core.dic' version 2.4.1 from 2010-06-29.

Automatic conversion script
Id: cif_fix_enum 1527 2010-12-29 10:47:43Z saulius 
;
_cod_database_code 8101047

loop_
_symmetry_equiv_pos_as_xyz
'x, y, z'
'-x+1/2, -y, z+1/2'
'-x, y+1/2, -z'
'x+1/2, -y+1/2, -z+1/2'
'-x, -y, -z'
'x-1/2, y, -z-1/2'
'x, -y-1/2, z'
'-x-1/2, y-1/2, z-1/2'

loop_
_atom_site_label
_atom_site_type_symbol
_atom_site_fract_x
_atom_site_fract_y
_atom_site_fract_z
_atom_site_U_iso_or_equiv
_atom_site_adp_type
_atom_site_occupancy
_atom_site_symmetry_multiplicity
_atom_site_calc_flag
_atom_site_refinement_flags
_atom_site_disorder_assembly
_atom_site_disorder_group
Cl1 Cl 0.21175(5) 0.42223(4) 0.58180(4) 0.0648(2) Uani 1 8 d . . .
Al1 Al 0.29325(7) 0.2500 0.50618(6) 0.0477(2) Uani 1 4 d S . .
D1 H 0.405(2) 0.2500 0.4038(16) 0.042(6) Uiso 1 4 d S . .
N1 N 0.1207(2) 0.2500 0.38813(18) 0.0600(6) Uani 1 4 d S . .
C1 C 0.1355(3) 0.3632(2) 0.3184(2) 0.0875(7) Uani 1 8 d . . .
H1A H 0.1258 0.4372 0.3629 0.131 Uiso 1 8 calc R . .
H1B H 0.0621 0.3628 0.2632 0.131 Uiso 1 8 calc R . .
H1C H 0.2284 0.3630 0.2840 0.131 Uiso 1 8 calc R . .
C2 C -0.0257(3) 0.2500 0.4368(3) 0.0792(9) Uani 1 4 d S . .
H2A H -0.0374 0.3232 0.4821 0.119 Uiso 0.50 8 calc PR . .
H2B H -0.0383 0.1757 0.4805 0.119 Uiso 0.50 8 calc PR . .
H2C H -0.0961 0.2500 0.3793 0.119 Uiso 1 4 calc SR . .
N2 N 0.4774(2) 0.2500 0.61208(18) 0.0562(6) Uani 1 4 d S . .
C3 C 0.4433(4) 0.2500 0.7307(2) 0.0796(9) Uani 1 4 d S . .
H3A H 0.3860 0.1776 0.7480 0.119 Uiso 0.50 8 calc PR . .
H3B H 0.3910 0.3250 0.7489 0.119 Uiso 0.50 8 calc PR . .
H3C H 0.5310 0.2500 0.7722 0.119 Uiso 1 4 calc SR . .
C4 C 0.5657(2) 0.3615(2) 0.5878(2) 0.0814(7) Uani 1 8 d . . .
H4A H 0.5116 0.4363 0.6035 0.122 Uiso 1 8 calc R . .
H4B H 0.5925 0.3609 0.5118 0.122 Uiso 1 8 calc R . .
H4C H 0.6508 0.3601 0.6324 0.122 Uiso 1 8 calc R . .

loop_
_atom_site_aniso_label
_atom_site_aniso_U_11
_atom_site_aniso_U_22
_atom_site_aniso_U_33
_atom_site_aniso_U_23
_atom_site_aniso_U_13
_atom_site_aniso_U_12
Cl1 0.0674(4) 0.0474(3) 0.0795(4) -0.0071(2) -0.0003(3) 0.0056(2)
Al1 0.0476(4) 0.0467(4) 0.0488(4) 0.000 0.0027(3) 0.000
N1 0.0583(14) 0.0595(13) 0.0622(13) 0.000 -0.0085(11) 0.000
C1 0.0989(17) 0.0885(17) 0.0750(15) 0.0259(13) -0.0250(13) -0.0060(15)
C2 0.0538(17) 0.083(2) 0.101(2) 0.000 -0.0132(16) 0.000
N2 0.0539(12) 0.0519(13) 0.0626(13) 0.000 -0.0076(10) 0.000
C3 0.093(2) 0.084(2) 0.0625(18) 0.000 -0.0208(17) 0.000
C4 0.0634(13) 0.0690(14) 0.1116(18) 0.0097(13) -0.0157(12) -0.0160(11)

loop_
_geom_bond_atom_site_label_1
_geom_bond_atom_site_label_2
_geom_bond_distance
_geom_bond_site_symmetry_2
_geom_bond_publ_flag
Cl1 Al1 2.1851(6) . ?
Al1 N2 2.145(2) . ?
Al1 N1 2.157(2) . ?
Al1 Cl1 2.1851(6) 7_565 ?
Al1 D1 1.62(2) . ?
N1 C1 1.479(3) . ?
N1 C1 1.479(3) 7_565 ?
N1 C2 1.486(4) . ?
C1 H1A 0.9600 . ?
C1 H1B 0.9600 . ?
C1 H1C 0.9600 . ?
C2 H2A 0.9600 . ?
C2 H2B 0.9600 . ?
C2 H2C 0.9600 . ?
N2 C4 1.472(3) . ?
N2 C4 1.472(3) 7_565 ?
N2 C3 1.482(4) . ?
C3 H3A 0.9600 . ?
C3 H3B 0.9600 . ?
C3 H3C 0.9600 . ?
C4 H4A 0.9600 . ?
C4 H4B 0.9600 . ?
C4 H4C 0.9600 . ?
